data_7018797
loop_
_publ_author_name
'Kimani, Martin M.'
'Wang, Hsiao C.'
'Brumaghim, Julia L.'

_publ_section_title
;
 Investigating the copper coordination, electrochemistry, and Cu(ii)
 reduction kinetics of biologically relevant selone and thione compounds.
;
_journal_issue 17
_journal_name_full 'Dalton transactions (Cambridge, England : 2003)'
_journal_page_first 5248
_journal_page_last 5259
_journal_paper_doi 10.1039/c2dt11731b
_journal_volume 41
_journal_year 2012
_chemical_formula_moiety 'C15 H24 Cu N6 S3, C F3 O3 S'
_chemical_formula_sum 'C16 H24 Cu F3 N6 O3 S4'
_chemical_formula_weight 597.19
_space_group_IT_number 2
_symmetry_cell_setting triclinic
_symmetry_Int_Tables_number 2
_symmetry_space_group_name_Hall '-P 1'
_symmetry_space_group_name_H-M 'P -1'
_atom_sites_solution_hydrogens geom
_atom_sites_solution_primary direct
_atom_sites_solution_secondary difmap
_audit_creation_method SHELXL-97
_cell_angle_alpha 97.87(3)
_cell_angle_beta 99.00(3)
_cell_angle_gamma 103.05(3)
_cell_formula_units_Z 2
_cell_length_a 7.0907(14)
_cell_length_b 12.573(3)
_cell_length_c 14.911(3)
_cell_measurement_reflns_used 5039
_cell_measurement_temperature 168.15
_cell_measurement_theta_max 26.38
_cell_measurement_theta_min 2.81
_cell_volume 1258.4(5)
_computing_cell_refinement 'CrystalClear (Rigaku/MSC,2006)'
_computing_data_collection 'CrystalClear (Rigaku/MSC,2006)'
_computing_data_reduction 'CrystalClear (Rigaku/MSC,2006)'
_computing_molecular_graphics 'SHELXTL 6.10 (Sheldrick,2008)'
_computing_publication_material 'SHELXTL 6.10 (Sheldrick,2008)'
_computing_structure_refinement 'SHELXTL 6.10 (Sheldrick,2008)'
_computing_structure_solution 'SHELXTL 6.10 (Sheldrick,2008)'
_diffrn_ambient_temperature 168.15
_diffrn_detector_area_resol_mean 14.6306
_diffrn_measured_fraction_theta_full 0.977
_diffrn_measured_fraction_theta_max 0.977
_diffrn_measurement_device_type 'Rigaku, AFC8S diffractometer'
_diffrn_measurement_method dtprofit.ref
_diffrn_radiation_monochromator graphite
_diffrn_radiation_probe x-ray
_diffrn_radiation_type MoK\a
_diffrn_radiation_wavelength 0.71073
_diffrn_reflns_av_R_equivalents 0.0303
_diffrn_reflns_av_sigmaI/netI 0.0412
_diffrn_reflns_limit_h_max 8
_diffrn_reflns_limit_h_min -8
_diffrn_reflns_limit_k_max 15
_diffrn_reflns_limit_k_min -15
_diffrn_reflns_limit_l_max 18
_diffrn_reflns_limit_l_min -18
_diffrn_reflns_number 10643
_diffrn_reflns_theta_full 26.38
_diffrn_reflns_theta_max 26.38
_diffrn_reflns_theta_min 2.81
_diffrn_source 'fine-focus sealed tube'
_diffrn_standards_decay_% 0
_diffrn_standards_interval_count 0
_diffrn_standards_interval_time 0
_diffrn_standards_number 0
_exptl_absorpt_coefficient_mu 1.252
_exptl_absorpt_correction_T_max 0.624
_exptl_absorpt_correction_T_min 0.547
_exptl_absorpt_correction_type multi-scan
_exptl_absorpt_process_details 'REQAB, CrystalClear'
_exptl_crystal_colour colorless
_exptl_crystal_density_diffrn 1.576
_exptl_crystal_density_method 'not measured'
_exptl_crystal_description rods
_exptl_crystal_F_000 612
_exptl_crystal_recrystallization_method 'ether into dichloromethane'
_exptl_crystal_size_max 0.32
_exptl_crystal_size_mid 0.25
_exptl_crystal_size_min 0.21
_refine_diff_density_max 0.476
_refine_diff_density_min -0.374
_refine_diff_density_rms 0.071
_refine_ls_extinction_method none
_refine_ls_goodness_of_fit_ref 1.053
_refine_ls_hydrogen_treatment constr
_refine_ls_matrix_type full
_refine_ls_number_parameters 304
_refine_ls_number_reflns 5039
_refine_ls_number_restraints 0
_refine_ls_restrained_S_all 1.053
_refine_ls_R_factor_all 0.0613
_refine_ls_R_factor_gt 0.0454
_refine_ls_shift/su_max 0.001
_refine_ls_shift/su_mean 0.000
_refine_ls_structure_factor_coef Fsqd
_refine_ls_weighting_details 'calc w=1/[\s^2^(Fo^2^)+(0.0578P)^2^+0.7812P] where P=(Fo^2^+2Fc^2^)/3'
_refine_ls_weighting_scheme calc
_refine_ls_wR_factor_gt 0.1080
_refine_ls_wR_factor_ref 0.1217
_reflns_number_gt 3927
_reflns_number_total 5039
_reflns_threshold_expression >2sigma(I)
_cod_data_source_file c2dt11731b.txt
_cod_data_source_block cu(dmit)3otf
_cod_original_cell_volume 1258.4(4)
_cod_database_code 7018797

loop_
_symmetry_equiv_pos_as_xyz
'x, y, z'
'-x, -y, -z'

loop_
_atom_site_label
_atom_site_type_symbol
_atom_site_fract_x
_atom_site_fract_y
_atom_site_fract_z
_atom_site_U_iso_or_equiv
_atom_site_adp_type
_atom_site_occupancy
_atom_site_symmetry_multiplicity
_atom_site_calc_flag
_atom_site_refinement_flags
Cu1 Cu 0.42783(6) 0.19940(4) 0.12464(3) 0.04121(14) Uani 1 1 d .
S1 S 0.60944(13) 0.07639(8) 0.11870(5) 0.0430(2) Uani 1 1 d .
S4 S 0.03933(14) 0.71862(7) 0.34370(6) 0.0440(2) Uani 1 1 d .
S2 S 0.26033(14) 0.24903(8) 0.23375(6) 0.0466(2) Uani 1 1 d .
S3 S 0.39135(15) 0.30424(9) 0.01550(6) 0.0531(3) Uani 1 1 d .
F1 F 0.0656(5) 0.6122(2) 0.47994(17) 0.0849(9) Uani 1 1 d .
N2 N 0.6982(4) -0.0264(2) 0.26358(18) 0.0340(5) Uani 1 1 d .
N4 N 0.2668(4) 0.0675(2) 0.3159(2) 0.0400(6) Uani 1 1 d .
N3 N 0.3756(4) 0.2231(2) 0.4113(2) 0.0414(6) Uani 1 1 d .
N1 N 0.7795(4) 0.1530(2) 0.30292(17) 0.0319(5) Uani 1 1 d .
C1 C 0.6943(4) 0.0690(2) 0.2309(2) 0.0305(6) Uani 1 1 d .
N6 N 0.2710(6) 0.4655(3) 0.1170(2) 0.0521(8) Uani 1 1 d .
O3 O -0.0496(5) 0.6843(2) 0.24842(17) 0.0629(8) Uani 1 1 d .
F2 F 0.1034(5) 0.5235(2) 0.35517(19) 0.0780(8) Uani 1 1 d .
O1 O -0.0592(6) 0.7833(3) 0.3965(2) 0.0782(10) Uani 1 1 d .
N5 N 0.0315(5) 0.3381(3) 0.0307(2) 0.0502(8) Uani 1 1 d .
C4 C 0.8381(5) 0.1106(3) 0.3801(2) 0.0377(7) Uani 1 1 d .
H4A H 0.9002 0.1514 0.4382 0.045 Uiso 1 1 calc R
C3 C 0.7895(5) 0.0000(3) 0.3562(2) 0.0388(7) Uani 1 1 d .
H3B H 0.8125 -0.0500 0.3945 0.047 Uiso 1 1 calc R
C11 C 0.2292(5) 0.3714(3) 0.0555(2) 0.0368(7) Uani 1 1 d .
C6 C 0.3020(4) 0.1779(3) 0.3211(2) 0.0376(7) Uani 1 1 d .
C8 C 0.3191(5) 0.0437(3) 0.4035(3) 0.0478(9) Uani 1 1 d .
H8A H 0.3089 -0.0266 0.4183 0.057 Uiso 1 1 calc R
C16 C 0.0032(6) 0.5908(3) 0.3891(3) 0.0499(9) Uani 1 1 d .
C5 C 0.8128(5) 0.2703(3) 0.2985(3) 0.0433(7) Uani 1 1 d .
H5A H 0.8512 0.2829 0.2411 0.065 Uiso 1 1 calc R
H5B H 0.9157 0.3123 0.3488 0.065 Uiso 1 1 calc R
H5C H 0.6936 0.2931 0.3025 0.065 Uiso 1 1 calc R
C2 C 0.6228(6) -0.1382(3) 0.2110(3) 0.0510(9) Uani 1 1 d .
H2A H 0.5911 -0.1352 0.1466 0.076 Uiso 1 1 calc R
H2B H 0.5062 -0.1744 0.2309 0.076 Uiso 1 1 calc R
H2C H 0.7211 -0.1790 0.2208 0.076 Uiso 1 1 calc R
O2 O 0.2480(5) 0.7571(3) 0.3606(3) 0.0989(13) Uani 1 1 d .
C7 C 0.1766(6) -0.0132(3) 0.2326(3) 0.0511(9) Uani 1 1 d .
H7A H 0.0546 0.0010 0.2057 0.077 Uiso 1 1 calc R
H7B H 0.1511 -0.0865 0.2474 0.077 Uiso 1 1 calc R
H7C H 0.2641 -0.0078 0.1895 0.077 Uiso 1 1 calc R
C9 C 0.3860(5) 0.1393(3) 0.4619(3) 0.0485(9) Uani 1 1 d .
H9A H 0.4315 0.1484 0.5251 0.058 Uiso 1 1 calc R
C10 C 0.4262(7) 0.3409(3) 0.4490(3) 0.0580(10) Uani 1 1 d .
H10A H 0.5179 0.3802 0.4165 0.087 Uiso 1 1 calc R
H10B H 0.4852 0.3529 0.5132 0.087 Uiso 1 1 calc R
H10C H 0.3089 0.3675 0.4423 0.087 Uiso 1 1 calc R
C15 C 0.4702(9) 0.5255(4) 0.1664(3) 0.0877(18) Uani 1 1 d .
H15A H 0.5372 0.4741 0.1907 0.132 Uiso 1 1 calc R
H15B H 0.4618 0.5802 0.2162 0.132 Uiso 1 1 calc R
H15C H 0.5422 0.5613 0.1247 0.132 Uiso 1 1 calc R
C13 C -0.0480(9) 0.4137(6) 0.0792(4) 0.0772(17) Uani 1 1 d .
H13A H -0.1817 0.4100 0.0750 0.093 Uiso 1 1 calc R
C12 C -0.0785(8) 0.2380(5) -0.0349(3) 0.0827(16) Uani 1 1 d .
H12A H -0.0321 0.1757 -0.0190 0.124 Uiso 1 1 calc R
H12B H -0.0593 0.2472 -0.0960 0.124 Uiso 1 1 calc R
H12C H -0.2163 0.2253 -0.0330 0.124 Uiso 1 1 calc R
C14 C 0.0967(11) 0.4906(5) 0.1313(4) 0.0822(19) Uani 1 1 d .
H14A H 0.0852 0.5516 0.1711 0.099 Uiso 1 1 calc R
F4 F -0.1829(5) 0.5364(3) 0.3732(3) 0.0947(10) Uani 1 1 d .

loop_
_atom_site_aniso_label
_atom_site_aniso_U_11
_atom_site_aniso_U_22
_atom_site_aniso_U_33
_atom_site_aniso_U_23
_atom_site_aniso_U_13
_atom_site_aniso_U_12
Cu1 0.0452(2) 0.0496(3) 0.0382(2) 0.01787(18) 0.01133(17) 0.02274(19)
S1 0.0531(5) 0.0546(5) 0.0294(4) 0.0096(3) 0.0085(3) 0.0289(4)
S4 0.0605(5) 0.0288(4) 0.0422(5) 0.0081(3) 0.0031(4) 0.0136(4)
S2 0.0533(5) 0.0564(5) 0.0497(5) 0.0285(4) 0.0257(4) 0.0315(4)
S3 0.0710(6) 0.0723(7) 0.0420(5) 0.0303(4) 0.0294(4) 0.0465(5)
F1 0.145(3) 0.0741(18) 0.0430(13) 0.0237(12) 0.0100(15) 0.0402(18)
N2 0.0379(13) 0.0278(13) 0.0390(14) 0.0056(10) 0.0101(11) 0.0124(11)
N4 0.0360(13) 0.0420(16) 0.0475(16) 0.0160(12) 0.0161(12) 0.0105(12)
N3 0.0395(14) 0.0461(17) 0.0433(15) 0.0141(12) 0.0160(12) 0.0113(12)
N1 0.0309(12) 0.0318(13) 0.0335(13) 0.0039(10) 0.0088(10) 0.0080(10)
C1 0.0317(13) 0.0346(16) 0.0302(14) 0.0078(11) 0.0086(11) 0.0154(12)
N6 0.088(2) 0.0396(17) 0.0336(15) 0.0132(12) 0.0173(15) 0.0190(16)
O3 0.100(2) 0.0621(18) 0.0330(13) 0.0076(11) 0.0052(14) 0.0396(17)
F2 0.123(2) 0.0501(14) 0.0795(18) 0.0199(13) 0.0267(16) 0.0491(16)
O1 0.138(3) 0.0637(19) 0.0496(16) 0.0037(14) 0.0141(18) 0.067(2)
N5 0.0521(17) 0.071(2) 0.0388(16) 0.0246(15) 0.0161(13) 0.0247(16)
C4 0.0376(15) 0.048(2) 0.0300(15) 0.0054(13) 0.0055(12) 0.0174(14)
C3 0.0410(16) 0.050(2) 0.0350(16) 0.0185(14) 0.0111(13) 0.0206(15)
C11 0.0537(18) 0.0399(18) 0.0274(15) 0.0174(12) 0.0146(13) 0.0215(15)
C6 0.0333(15) 0.0437(19) 0.0430(18) 0.0144(14) 0.0173(13) 0.0138(14)
C8 0.0430(17) 0.052(2) 0.059(2) 0.0319(18) 0.0187(16) 0.0153(16)
C16 0.068(2) 0.0369(19) 0.045(2) 0.0093(15) 0.0094(17) 0.0135(18)
C5 0.0416(17) 0.0296(17) 0.058(2) 0.0062(14) 0.0116(15) 0.0078(14)
C2 0.052(2) 0.0298(18) 0.066(2) -0.0014(16) 0.0012(17) 0.0128(16)
O2 0.063(2) 0.081(3) 0.145(4) 0.057(3) -0.004(2) -0.0014(18)
C7 0.049(2) 0.045(2) 0.058(2) 0.0076(17) 0.0176(17) 0.0051(16)
C9 0.0392(17) 0.063(3) 0.048(2) 0.0252(18) 0.0107(15) 0.0131(17)
C10 0.063(2) 0.052(2) 0.057(2) 0.0042(18) 0.0193(19) 0.0090(19)
C15 0.123(5) 0.065(3) 0.049(3) 0.016(2) 0.001(3) -0.021(3)
C13 0.089(3) 0.125(5) 0.066(3) 0.056(3) 0.050(3) 0.080(4)
C12 0.066(3) 0.109(4) 0.052(3) 0.020(3) -0.002(2) -0.013(3)
C14 0.159(6) 0.081(4) 0.056(3) 0.040(3) 0.063(4) 0.085(4)
F4 0.0792(19) 0.0699(19) 0.125(3) 0.0384(18) 0.0103(18) -0.0080(15)

loop_
_atom_type_symbol
_atom_type_description
_atom_type_scat_dispersion_real
_atom_type_scat_dispersion_imag
_atom_type_scat_source
C C 0.0033 0.0016 'International Tables Vol C Tables 4.2.6.8 and 6.1.1.4'
H H 0.0000 0.0000 'International Tables Vol C Tables 4.2.6.8 and 6.1.1.4'
N N 0.0061 0.0033 'International Tables Vol C Tables 4.2.6.8 and 6.1.1.4'
O O 0.0106 0.0060 'International Tables Vol C Tables 4.2.6.8 and 6.1.1.4'
F F 0.0171 0.0103 'International Tables Vol C Tables 4.2.6.8 and 6.1.1.4'
S S 0.1246 0.1234 'International Tables Vol C Tables 4.2.6.8 and 6.1.1.4'
Cu Cu 0.3201 1.2651 'International Tables Vol C Tables 4.2.6.8 and 6.1.1.4'

loop_
_geom_angle_atom_site_label_1
_geom_angle_atom_site_label_2
_geom_angle_atom_site_label_3
_geom_angle
S1 Cu1 S3 122.69(4)
S1 Cu1 S2 129.90(4)
S3 Cu1 S2 107.38(4)
C1 S1 Cu1 105.74(10)
O2 S4 O1 115.6(3)
O2 S4 O3 114.0(3)
O1 S4 O3 114.92(18)
O2 S4 C16 102.5(2)
O1 S4 C16 103.44(19)
O3 S4 C16 104.01(18)
C6 S2 Cu1 107.89(11)
C11 S3 Cu1 99.66(10)
C1 N2 C3 109.0(3)
C1 N2 C2 126.1(3)
C3 N2 C2 124.9(3)
C6 N4 C8 109.4(3)
C6 N4 C7 124.6(3)
C8 N4 C7 125.9(3)
C6 N3 C9 109.5(3)
C6 N3 C10 124.9(3)
C9 N3 C10 125.5(3)
C1 N1 C4 109.8(3)
C1 N1 C5 125.1(3)
C4 N1 C5 125.1(3)
N1 C1 N2 106.2(2)
N1 C1 S1 128.6(2)
N2 C1 S1 125.1(2)
C11 N6 C14 109.1(4)
C11 N6 C15 124.4(4)
C14 N6 C15 126.3(5)
C11 N5 C13 108.4(4)
C11 N5 C12 125.2(4)
C13 N5 C12 126.4(4)
C3 C4 N1 107.5(3)
C3 C4 H4A 126.2
N1 C4 H4A 126.2
C4 C3 N2 107.5(3)
C4 C3 H3B 126.3
N2 C3 H3B 126.3
N6 C11 N5 106.7(3)
N6 C11 S3 127.6(3)
N5 C11 S3 125.7(3)
N4 C6 N3 106.2(3)
N4 C6 S2 127.8(3)
N3 C6 S2 126.0(3)
C9 C8 N4 107.6(3)
C9 C8 H8A 126.2
N4 C8 H8A 126.2
F4 C16 F2 108.1(3)
F4 C16 F1 107.0(4)
F2 C16 F1 106.5(3)
F4 C16 S4 112.3(3)
F2 C16 S4 112.5(3)
F1 C16 S4 110.1(3)
N1 C5 H5A 109.5
N1 C5 H5B 109.5
H5A C5 H5B 109.5
N1 C5 H5C 109.5
H5A C5 H5C 109.5
H5B C5 H5C 109.5
N2 C2 H2A 109.5
N2 C2 H2B 109.5
H2A C2 H2B 109.5
N2 C2 H2C 109.5
H2A C2 H2C 109.5
H2B C2 H2C 109.5
N4 C7 H7A 109.5
N4 C7 H7B 109.5
H7A C7 H7B 109.5
N4 C7 H7C 109.5
H7A C7 H7C 109.5
H7B C7 H7C 109.5
C8 C9 N3 107.3(3)
C8 C9 H9A 126.3
N3 C9 H9A 126.3
N3 C10 H10A 109.5
N3 C10 H10B 109.5
H10A C10 H10B 109.5
N3 C10 H10C 109.5
H10A C10 H10C 109.5
H10B C10 H10C 109.5
N6 C15 H15A 109.5
N6 C15 H15B 109.5
H15A C15 H15B 109.5
N6 C15 H15C 109.5
H15A C15 H15C 109.5
H15B C15 H15C 109.5
C14 C13 N5 108.1(4)
C14 C13 H13A 125.9
N5 C13 H13A 125.9
N5 C12 H12A 109.5
N5 C12 H12B 109.5
H12A C12 H12B 109.5
N5 C12 H12C 109.5
H12A C12 H12C 109.5
H12B C12 H12C 109.5
C13 C14 N6 107.7(4)
C13 C14 H14A 126.2
N6 C14 H14A 126.2

loop_
_geom_bond_atom_site_label_1
_geom_bond_atom_site_label_2
_geom_bond_distance
Cu1 S1 2.2262(10)
Cu1 S3 2.2500(11)
Cu1 S2 2.2602(11)
S1 C1 1.709(3)
S4 O2 1.419(4)
S4 O1 1.423(3)
S4 O3 1.425(3)
S4 C16 1.809(4)
S2 C6 1.703(3)
S3 C11 1.704(3)
F1 C16 1.328(5)
N2 C1 1.359(4)
N2 C3 1.391(4)
N2 C2 1.451(4)
N4 C6 1.343(4)
N4 C8 1.393(4)
N4 C7 1.447(5)
N3 C6 1.357(4)
N3 C9 1.386(4)
N3 C10 1.451(5)
N1 C1 1.354(4)
N1 C4 1.378(4)
N1 C5 1.452(4)
N6 C11 1.337(4)
N6 C14 1.383(7)
N6 C15 1.466(7)
F2 C16 1.319(4)
N5 C11 1.345(5)
N5 C13 1.388(6)
N5 C12 1.459(6)
C4 C3 1.337(5)
C4 H4A 0.9300
C3 H3B 0.9300
C8 C9 1.324(6)
C8 H8A 0.9300
C16 F4 1.310(5)
C5 H5A 0.9600
C5 H5B 0.9600
C5 H5C 0.9600
C2 H2A 0.9600
C2 H2B 0.9600
C2 H2C 0.9600
C7 H7A 0.9600
C7 H7B 0.9600
C7 H7C 0.9600
C9 H9A 0.9300
C10 H10A 0.9600
C10 H10B 0.9600
C10 H10C 0.9600
C15 H15A 0.9600
C15 H15B 0.9600
C15 H15C 0.9600
C13 C14 1.300(8)
C13 H13A 0.9300
C12 H12A 0.9600
C12 H12B 0.9600
C12 H12C 0.9600
C14 H14A 0.9300
